data_4130873
loop_
_publ_author_name
'Huang, Xiaoqiang'
'Webster, Richard D.'
'Harms, Klaus'
'Meggers, Eric'

_publ_section_title
;
 Asymmetric Catalysis with Organic Azides and Diazo Compounds Initiated by
 Photoinduced Electron Transfer.
;
_journal_issue 38
_journal_name_full 'Journal of the American Chemical Society'
_journal_page_first 12636
_journal_page_last 12642
_journal_paper_doi 10.1021/jacs.6b07692
_journal_volume 138
_journal_year 2016
_chemical_formula_moiety 'C52 H47 N4 O Rh S2'
_chemical_formula_sum 'C52 H47 N4 O Rh S2'
_chemical_formula_weight 910.96
_chemical_name_common hxqC31
_space_group_crystal_system monoclinic
_space_group_IT_number 14
_space_group_name_Hall '-P 2yn'
_space_group_name_H-M_alt 'P 1 21/n 1'
_atom_sites_solution_hydrogens geom
_atom_sites_solution_primary direct
_atom_sites_solution_secondary difmap
_audit_creation_method SHELXL-2014/7
_cell_angle_alpha 90
_cell_angle_beta 92.6600(10)
_cell_angle_gamma 90
_cell_formula_units_Z 4
_cell_length_a 11.6759(5)
_cell_length_b 23.0296(9)
_cell_length_c 16.4573(7)
_cell_measurement_reflns_used 9634
_cell_measurement_temperature 100(2)
_cell_measurement_theta_max 27.5146
_cell_measurement_theta_min 2.3600
_cell_volume 4420.5(3)
_computing_cell_refinement 'SAINT V8.35A (Bruker AXS Inc., 2015)'
_computing_data_collection 'APEX3 (Bruker AXS Inc., 2015)'
_computing_data_reduction 'SAINT V8.35A (Bruker AXS Inc., 2015)'
_computing_molecular_graphics 'DIAMOND (Crystal Impact)'
_computing_structure_refinement 'SHELXL-2014/7 (Sheldrick, 2014)'
_computing_structure_solution 'XT V2014/1 (Bruker AXS Inc., 2014)'
_diffrn_ambient_temperature 100(2)
_diffrn_detector_area_resol_mean 7.9
_diffrn_measured_fraction_theta_full 0.999
_diffrn_measured_fraction_theta_max 0.999
_diffrn_measurement_device_type 'Bruker D8 QUEST area detector'
_diffrn_measurement_method '\w and \f scans'
_diffrn_radiation_type MoK\a
_diffrn_radiation_wavelength 0.71073
_diffrn_reflns_av_R_equivalents 0.0382
_diffrn_reflns_av_unetI/netI 0.0150
_diffrn_reflns_Laue_measured_fraction_full 0.999
_diffrn_reflns_Laue_measured_fraction_max 0.999
_diffrn_reflns_limit_h_max 15
_diffrn_reflns_limit_h_min -15
_diffrn_reflns_limit_k_max 29
_diffrn_reflns_limit_k_min -29
_diffrn_reflns_limit_l_max 21
_diffrn_reflns_limit_l_min -21
_diffrn_reflns_number 155552
_diffrn_reflns_point_group_measured_fraction_full 0.999
_diffrn_reflns_point_group_measured_fraction_max 0.999
_diffrn_reflns_theta_full 25.242
_diffrn_reflns_theta_max 27.558
_diffrn_reflns_theta_min 2.159
_diffrn_source 'microfocus sealed X-ray tube'
_exptl_absorpt_coefficient_mu 0.524
_exptl_absorpt_correction_T_max 0.95
_exptl_absorpt_correction_T_min 0.90
_exptl_absorpt_correction_type multi-scan
_exptl_absorpt_process_details ' '
_exptl_crystal_colour 'light green'
_exptl_crystal_density_diffrn 1.369
_exptl_crystal_density_method 'not measured'
_exptl_crystal_description nugget
_exptl_crystal_F_000 1888
_exptl_crystal_size_max 0.23
_exptl_crystal_size_mid 0.13
_exptl_crystal_size_min 0.10
_refine_diff_density_max 0.413
_refine_diff_density_min -0.701
_refine_diff_density_rms 0.058
_refine_ls_extinction_method none
_refine_ls_goodness_of_fit_ref 1.052
_refine_ls_hydrogen_treatment constr
_refine_ls_matrix_type full
_refine_ls_number_parameters 583
_refine_ls_number_reflns 10199
_refine_ls_number_restraints 303
_refine_ls_restrained_S_all 1.050
_refine_ls_R_factor_all 0.0281
_refine_ls_R_factor_gt 0.0227
_refine_ls_shift/su_max 0.006
_refine_ls_shift/su_mean 0.000
_refine_ls_structure_factor_coef Fsqd
_refine_ls_weighting_details 'w=1/[\s^2^(Fo^2^)+(0.0218P)^2^+3.7237P] where P=(Fo^2^+2Fc^2^)/3'
_refine_ls_weighting_scheme calc
_refine_ls_wR_factor_gt 0.0533
_refine_ls_wR_factor_ref 0.0556
_reflns_Friedel_coverage 0.000
_reflns_number_gt 9143
_reflns_number_total 10199
_reflns_threshold_expression 'I > 2\s(I)'
_cod_data_source_file ja6b07692_si_003.cif
_cod_data_source_block hxqC31_0m
_cod_depositor_comments
;
The following automatic conversions were performed:

data item '_exptl_absorpt_correction_type' value 'Multi-Scan' was
changed to 'multi-scan' in accordance with the
/home/saulius/struct/COD-crude-data/automatic-downloads/DataCite-retrospective/ACS/depositions/lib/dictionaries/cif_core.dic
dictionary named 'cif_core.dic' version 2.4.2 last updated on
2011-04-26.

Automatic conversion script
Id: cif_fix_values 6909 2019-04-08 15:41:33Z antanas 
;
_cod_original_sg_symbol_H-M 'P 21/n'
_cod_database_code 4130873
_shelx_shelxl_version_number 2014/7
_shelx_space_group_comment
; 
The symmetry employed for this shelxl refinement is uniquely defined 
by the following loop, which should always be used as a source of 
symmetry information in preference to the above space-group names. 
They are only intended as comments. 
;
_shelx_estimated_absorpt_t_min 0.889
_shelx_estimated_absorpt_t_max 0.949

loop_
_space_group_symop_operation_xyz
'x, y, z'
'-x+1/2, y+1/2, -z+1/2'
'-x, -y, -z'
'x-1/2, -y-1/2, z-1/2'

loop_
_atom_site_label
_atom_site_type_symbol
_atom_site_fract_x
_atom_site_fract_y
_atom_site_fract_z
_atom_site_U_iso_or_equiv
_atom_site_adp_type
_atom_site_occupancy
_atom_site_site_symmetry_order
_atom_site_calc_flag
_atom_site_refinement_flags_posn
_atom_site_refinement_flags_adp
_atom_site_refinement_flags_occupancy
_atom_site_disorder_assembly
_atom_site_disorder_group
Rh1 Rh 0.25333(2) 0.51196(2) 0.79936(2) 0.00790(3) Uani 1 1 d . . . . .
N1 N 0.35972(10) 0.45252(5) 0.74791(7) 0.0102(2) Uani 1 1 d . . . . .
C2 C 0.42781(12) 0.42572(6) 0.80213(9) 0.0117(3) Uani 1 1 d . . . . .
S3 S 0.52172(3) 0.37637(2) 0.76137(2) 0.01506(7) Uani 1 1 d . . . . .
C4 C 0.46473(12) 0.39238(6) 0.66419(9) 0.0128(3) Uani 1 1 d . . . . .
C5 C 0.49451(12) 0.37029(6) 0.58925(9) 0.0156(3) Uani 1 1 d . . . . .
H5 H 0.5509 0.3408 0.5861 0.019 Uiso 1 1 calc R U . . .
C6 C 0.44010(12) 0.39233(6) 0.51968(9) 0.0149(3) Uani 1 1 d . . . . .
H6 H 0.4606 0.3778 0.4683 0.018 Uiso 1 1 calc R U . . .
C7 C 0.35476(12) 0.43586(6) 0.52234(9) 0.0127(3) Uani 1 1 d . . . . .
C8 C 0.32390(12) 0.45622(6) 0.59775(9) 0.0119(3) Uani 1 1 d . . . . .
H8 H 0.2652 0.4846 0.6011 0.014 Uiso 1 1 calc R U . . .
C9 C 0.37937(12) 0.43491(6) 0.66875(9) 0.0109(3) Uani 1 1 d . . . . .
C10 C 0.41465(12) 0.43761(6) 0.88738(9) 0.0118(3) Uani 1 1 d . . . . .
C11 C 0.32498(12) 0.47721(6) 0.90057(9) 0.0109(3) Uani 1 1 d . . . . .
C12 C 0.30130(12) 0.48888(6) 0.98150(9) 0.0136(3) Uani 1 1 d . . . . .
H12 H 0.2395 0.5140 0.9931 0.016 Uiso 1 1 calc R U . . .
C13 C 0.36698(13) 0.46425(7) 1.04539(9) 0.0160(3) Uani 1 1 d . . . . .
H13 H 0.3495 0.4730 1.0999 0.019 Uiso 1 1 calc R U . . .
C14 C 0.45781(13) 0.42705(6) 1.03075(9) 0.0163(3) Uani 1 1 d . . . . .
H14 H 0.5032 0.4114 1.0749 0.020 Uiso 1 1 calc R U . . .
C15 C 0.48145(13) 0.41316(6) 0.95153(9) 0.0151(3) Uani 1 1 d . . . . .
H15 H 0.5423 0.3873 0.9407 0.018 Uiso 1 1 calc R U . . .
C16 C 0.29740(13) 0.45827(6) 0.44287(9) 0.0150(3) Uani 1 1 d . . . . .
C17 C 0.22636(13) 0.40880(7) 0.40336(9) 0.0188(3) Uani 1 1 d . . . . .
H17A H 0.1677 0.3964 0.4403 0.028 Uiso 1 1 calc R U . . .
H17B H 0.2768 0.3760 0.3923 0.028 Uiso 1 1 calc R U . . .
H17C H 0.1893 0.4225 0.3523 0.028 Uiso 1 1 calc R U . . .
C18 C 0.38959(14) 0.47810(7) 0.38503(9) 0.0197(3) Uani 1 1 d . . . . .
H18A H 0.4392 0.4452 0.3730 0.030 Uiso 1 1 calc R U . . .
H18B H 0.4357 0.5091 0.4109 0.030 Uiso 1 1 calc R U . . .
H18C H 0.3525 0.4926 0.3344 0.030 Uiso 1 1 calc R U . . .
C19 C 0.21795(16) 0.50977(8) 0.45718(10) 0.0264(4) Uani 1 1 d . . . . .
H19A H 0.2612 0.5406 0.4858 0.040 Uiso 1 1 calc R U . . .
H19B H 0.1548 0.4972 0.4902 0.040 Uiso 1 1 calc R U . . .
H19C H 0.1870 0.5244 0.4048 0.040 Uiso 1 1 calc R U . . .
C20 C 0.36246(11) 0.61191(6) 0.71429(8) 0.0096(3) Uani 1 1 d . . . . .
O20 O 0.38469(8) 0.57660(4) 0.77548(6) 0.00957(19) Uani 1 1 d . . . . .
C21 C 0.24677(11) 0.60288(6) 0.67454(8) 0.0099(3) Uani 1 1 d . . . . .
N22 N 0.18645(10) 0.55657(5) 0.69476(7) 0.0103(2) Uani 1 1 d . . . . .
C23 C 0.08358(12) 0.55833(6) 0.65092(9) 0.0144(3) Uani 1 1 d . . . . .
H23 H 0.0236 0.5306 0.6539 0.017 Uiso 1 1 calc R U . . .
C24 C 0.08154(12) 0.60604(7) 0.60276(10) 0.0173(3) Uani 1 1 d . . . . .
H24 H 0.0209 0.6177 0.5659 0.021 Uiso 1 1 calc R U . . .
N25 N 0.18491(10) 0.63446(5) 0.61759(7) 0.0135(2) Uani 1 1 d . . . . .
C26 C 0.43362(12) 0.65379(6) 0.68604(8) 0.0107(3) Uani 1 1 d . . . . .
H26 H 0.4037 0.6766 0.6419 0.013 Uiso 1 1 calc R U . . .
C27 C 0.54994(12) 0.66743(6) 0.71587(8) 0.0106(3) Uani 1 1 d . . . . .
C28 C 0.61433(12) 0.63217(6) 0.77069(8) 0.0129(3) Uani 1 1 d . . . . .
H28 H 0.5809 0.5980 0.7917 0.015 Uiso 1 1 calc R U . . .
C29 C 0.72607(13) 0.64676(7) 0.79444(9) 0.0186(3) Uani 1 1 d . . . . .
H29 H 0.7685 0.6223 0.8313 0.022 Uiso 1 1 calc R U . . .
C30 C 0.77707(13) 0.69674(7) 0.76511(10) 0.0215(3) Uani 1 1 d . . . . .
H30 H 0.8540 0.7062 0.7813 0.026 Uiso 1 1 calc R U . . .
C31 C 0.71426(14) 0.73258(7) 0.71205(10) 0.0197(3) Uani 1 1 d . . . . .
H31 H 0.7478 0.7671 0.6924 0.024 Uiso 1 1 calc R U . . .
C32 C 0.60245(13) 0.71813(6) 0.68762(9) 0.0146(3) Uani 1 1 d . . . . .
H32 H 0.5605 0.7430 0.6511 0.018 Uiso 1 1 calc R U . . .
N1' N 0.14794(10) 0.56284(5) 0.86525(7) 0.0099(2) Uani 1 1 d . . . . .
C2' C 0.04883(12) 0.53812(6) 0.87922(8) 0.0115(3) Uani 1 1 d . . . . .
S3' S -0.03864(3) 0.57806(2) 0.94043(2) 0.01449(7) Uani 1 1 d . . . . .
C4' C 0.06453(12) 0.63261(6) 0.94664(9) 0.0129(3) Uani 1 1 d . . . . .
C5' C 0.06219(13) 0.68539(7) 0.98801(9) 0.0167(3) Uani 1 1 d . . . . .
H5' H -0.0023 0.6963 1.0177 0.020 Uiso 1 1 calc R U . . .
C6' C 0.15645(13) 0.72141(6) 0.98458(9) 0.0158(3) Uani 1 1 d . . . . .
H6' H 0.1555 0.7576 1.0121 0.019 Uiso 1 1 calc R U . . .
C7' C 0.25422(12) 0.70639(6) 0.94162(9) 0.0121(3) Uani 1 1 d . . . . .
C8' C 0.25562(12) 0.65338(6) 0.90108(8) 0.0106(3) Uani 1 1 d . . . . .
H8' H 0.3207 0.6421 0.8723 0.013 Uiso 1 1 calc R U . . .
C9' C 0.16006(12) 0.61681(6) 0.90311(8) 0.0103(3) Uani 1 1 d . . . . .
C10' C 0.02692(12) 0.48090(6) 0.84580(9) 0.0131(3) Uani 1 1 d . . . . .
C11' C 0.12170(12) 0.45783(6) 0.80632(9) 0.0127(3) Uani 1 1 d . . . . .
C12' C 0.10817(14) 0.40283(7) 0.77164(10) 0.0191(3) Uani 1 1 d . . . . .
H12' H 0.1700 0.3858 0.7446 0.023 Uiso 1 1 calc R U . . .
C13' C 0.00526(15) 0.37253(7) 0.77610(11) 0.0259(4) Uani 1 1 d . . . . .
H13' H -0.0020 0.3351 0.7522 0.031 Uiso 1 1 calc R U . . .
C14' C -0.08695(15) 0.39632(8) 0.81500(11) 0.0257(4) Uani 1 1 d . . . . .
H14' H -0.1567 0.3752 0.8175 0.031 Uiso 1 1 calc R U . . .
C15' C -0.07681(13) 0.45087(7) 0.85012(10) 0.0201(3) Uani 1 1 d . . . . .
H15' H -0.1393 0.4676 0.8767 0.024 Uiso 1 1 calc R U . . .
C16' C 0.35562(12) 0.74862(6) 0.94189(9) 0.0136(3) Uani 1 1 d . . . . .
C17' C 0.45140(13) 0.72704(7) 0.88923(11) 0.0209(3) Uani 1 1 d . . . . .
H17D H 0.4814 0.6902 0.9110 0.031 Uiso 1 1 calc R U . . .
H17E H 0.5132 0.7558 0.8897 0.031 Uiso 1 1 calc R U . . .
H17F H 0.4210 0.7213 0.8333 0.031 Uiso 1 1 calc R U . . .
C18' C 0.40413(14) 0.75614(7) 1.02977(10) 0.0199(3) Uani 1 1 d . . . . .
H18D H 0.4250 0.7181 1.0526 0.030 Uiso 1 1 calc R U . . .
H18E H 0.3460 0.7742 1.0627 0.030 Uiso 1 1 calc R U . . .
H18F H 0.4723 0.7810 1.0300 0.030 Uiso 1 1 calc R U . . .
C19' C 0.31483(14) 0.80779(6) 0.90823(10) 0.0196(3) Uani 1 1 d . . . . .
H19D H 0.3795 0.8350 0.9094 0.029 Uiso 1 1 calc R U . . .
H19E H 0.2545 0.8230 0.9418 0.029 Uiso 1 1 calc R U . . .
H19F H 0.2846 0.8031 0.8521 0.029 Uiso 1 1 calc R U . . .
C33 C 0.20804(16) 0.68899(5) 0.58325(9) 0.0147(4) Uani 0.832(3) 1 d G U P A 1
C34 C 0.19651(16) 0.73914(6) 0.62914(9) 0.0214(5) Uani 0.832(3) 1 d G U P A 1
C35 C 0.21375(14) 0.79320(5) 0.59418(13) 0.0276(5) Uani 0.832(3) 1 d G U P A 1
H35 H 0.2059 0.8275 0.6255 0.033 Uiso 0.832(3) 1 calc R U P A 1
C36 C 0.24252(13) 0.79711(6) 0.51335(13) 0.0318(6) Uani 0.832(3) 1 d G U P A 1
H36 H 0.2543 0.8341 0.4895 0.038 Uiso 0.832(3) 1 calc R U P A 1
C37 C 0.25404(13) 0.74695(8) 0.46747(9) 0.0304(6) Uani 0.832(3) 1 d G U P A 1
H37 H 0.2737 0.7496 0.4122 0.037 Uiso 0.832(3) 1 calc R U P A 1
C38 C 0.23681(14) 0.69289(6) 0.50242(8) 0.0202(5) Uani 0.832(3) 1 d G U P A 1
H38 H 0.2447 0.6586 0.4711 0.024 Uiso 0.832(3) 1 calc R U P A 1
C39 C 0.1584(2) 0.73428(10) 0.71706(13) 0.0316(6) Uani 0.832(3) 1 d . U P A 1
H39A H 0.1412 0.7731 0.7377 0.047 Uiso 0.832(3) 1 calc R U P A 1
H39B H 0.2200 0.7167 0.7513 0.047 Uiso 0.832(3) 1 calc R U P A 1
H39C H 0.0896 0.7099 0.7182 0.047 Uiso 0.832(3) 1 calc R U P A 1
C33A C 0.2001(9) 0.6980(3) 0.5957(5) 0.0147(4) Uani 0.168(3) 1 d G U P A 2
C34A C 0.2208(8) 0.7135(3) 0.5161(5) 0.0219(15) Uani 0.168(3) 1 d G U P A 2
C35A C 0.2425(7) 0.7711(4) 0.4970(4) 0.0214(16) Uani 0.168(3) 1 d G U P A 2
H35A H 0.2566 0.7817 0.4426 0.026 Uiso 0.168(3) 1 calc R U P A 2
C36A C 0.2434(7) 0.8133(3) 0.5575(6) 0.0267(18) Uani 0.168(3) 1 d G U P A 2
H36A H 0.2582 0.8527 0.5445 0.032 Uiso 0.168(3) 1 calc R U P A 2
C37A C 0.2227(7) 0.7978(3) 0.6371(5) 0.0255(18) Uani 0.168(3) 1 d G U P A 2
H37A H 0.2234 0.8265 0.6785 0.031 Uiso 0.168(3) 1 calc R U P A 2
C38A C 0.2011(9) 0.7401(3) 0.6562(4) 0.0129(15) Uani 0.168(3) 1 d G U P A 2
H38A H 0.1869 0.7295 0.7106 0.015 Uiso 0.168(3) 1 calc R U P A 2
C39A C 0.2100(9) 0.6675(5) 0.4532(8) 0.032(2) Uani 0.168(3) 1 d . U P A 2
H39D H 0.1327 0.6509 0.4527 0.048 Uiso 0.168(3) 1 calc R U P A 2
H39E H 0.2666 0.6369 0.4656 0.048 Uiso 0.168(3) 1 calc R U P A 2
H39F H 0.2236 0.6842 0.3997 0.048 Uiso 0.168(3) 1 calc R U P A 2

loop_
_atom_site_aniso_label
_atom_site_aniso_U_11
_atom_site_aniso_U_22
_atom_site_aniso_U_33
_atom_site_aniso_U_23
_atom_site_aniso_U_13
_atom_site_aniso_U_12
Rh1 0.00854(5) 0.00631(5) 0.00891(5) 0.00038(4) 0.00113(4) -0.00075(4)
N1 0.0107(5) 0.0077(5) 0.0125(6) 0.0000(4) 0.0017(4) -0.0011(4)
C2 0.0110(6) 0.0069(6) 0.0173(7) 0.0006(5) 0.0016(5) -0.0012(5)
S3 0.01480(17) 0.01270(17) 0.01773(18) 0.00018(13) 0.00111(13) 0.00474(13)
C4 0.0123(6) 0.0103(6) 0.0159(7) 0.0003(5) 0.0015(5) -0.0009(5)
C5 0.0125(7) 0.0121(7) 0.0225(8) -0.0036(6) 0.0053(6) 0.0016(5)
C6 0.0149(7) 0.0139(7) 0.0163(7) -0.0046(6) 0.0058(5) -0.0019(5)
C7 0.0126(6) 0.0115(7) 0.0142(7) -0.0019(5) 0.0026(5) -0.0040(5)
C8 0.0113(6) 0.0098(6) 0.0147(7) -0.0011(5) 0.0025(5) -0.0012(5)
C9 0.0103(6) 0.0085(6) 0.0144(7) -0.0019(5) 0.0040(5) -0.0025(5)
C10 0.0130(6) 0.0081(6) 0.0140(7) 0.0013(5) -0.0001(5) -0.0026(5)
C11 0.0118(6) 0.0079(6) 0.0128(7) 0.0018(5) -0.0004(5) -0.0035(5)
C12 0.0142(7) 0.0122(7) 0.0146(7) 0.0017(5) 0.0019(5) -0.0020(5)
C13 0.0211(7) 0.0156(7) 0.0114(7) 0.0021(6) 0.0007(6) -0.0050(6)
C14 0.0199(7) 0.0131(7) 0.0156(7) 0.0058(6) -0.0039(6) -0.0036(6)
C15 0.0151(7) 0.0109(7) 0.0192(7) 0.0034(5) -0.0009(6) 0.0001(5)
C16 0.0176(7) 0.0150(7) 0.0126(7) -0.0023(5) 0.0025(5) -0.0005(6)
C17 0.0148(7) 0.0237(8) 0.0179(7) -0.0022(6) 0.0010(6) -0.0052(6)
C18 0.0244(8) 0.0189(8) 0.0163(7) 0.0001(6) 0.0037(6) -0.0078(6)
C19 0.0370(10) 0.0266(9) 0.0155(8) -0.0007(7) 0.0001(7) 0.0145(8)
C20 0.0097(6) 0.0091(6) 0.0100(6) -0.0011(5) 0.0014(5) 0.0031(5)
O20 0.0095(4) 0.0087(4) 0.0105(5) 0.0025(4) 0.0003(4) -0.0005(4)
C21 0.0098(6) 0.0103(6) 0.0097(6) 0.0002(5) 0.0014(5) 0.0023(5)
N22 0.0090(5) 0.0100(5) 0.0121(6) -0.0004(4) 0.0011(4) 0.0004(4)
C23 0.0094(6) 0.0153(7) 0.0183(7) 0.0000(6) -0.0023(5) -0.0004(5)
C24 0.0104(7) 0.0197(8) 0.0214(8) 0.0038(6) -0.0044(6) -0.0003(6)
N25 0.0098(6) 0.0137(6) 0.0167(6) 0.0048(5) -0.0022(5) 0.0010(5)
C26 0.0107(6) 0.0104(6) 0.0110(6) 0.0021(5) 0.0008(5) 0.0020(5)
C27 0.0109(6) 0.0114(6) 0.0099(6) -0.0019(5) 0.0036(5) 0.0003(5)
C28 0.0134(7) 0.0156(7) 0.0098(6) 0.0004(5) 0.0025(5) 0.0005(5)
C29 0.0150(7) 0.0277(8) 0.0130(7) -0.0014(6) -0.0018(6) 0.0014(6)
C30 0.0128(7) 0.0305(9) 0.0213(8) -0.0083(7) 0.0005(6) -0.0070(6)
C31 0.0196(8) 0.0179(8) 0.0223(8) -0.0051(6) 0.0083(6) -0.0075(6)
C32 0.0155(7) 0.0126(7) 0.0162(7) 0.0007(5) 0.0044(5) -0.0005(5)
N1' 0.0096(5) 0.0096(5) 0.0106(5) -0.0001(4) 0.0005(4) -0.0007(4)
C2' 0.0095(6) 0.0144(7) 0.0105(6) 0.0020(5) 0.0012(5) 0.0004(5)
S3' 0.00954(15) 0.01719(17) 0.01709(17) -0.00292(14) 0.00441(13) -0.00212(13)
C4' 0.0100(6) 0.0148(7) 0.0139(7) 0.0003(5) 0.0020(5) -0.0007(5)
C5' 0.0134(7) 0.0179(7) 0.0193(7) -0.0048(6) 0.0056(6) 0.0017(6)
C6' 0.0165(7) 0.0129(7) 0.0182(7) -0.0057(6) 0.0030(6) 0.0015(6)
C7' 0.0111(6) 0.0113(7) 0.0139(7) -0.0003(5) 0.0011(5) 0.0005(5)
C8' 0.0098(6) 0.0099(6) 0.0123(6) 0.0000(5) 0.0015(5) 0.0017(5)
C9' 0.0113(6) 0.0099(6) 0.0098(6) 0.0001(5) 0.0002(5) 0.0020(5)
C10' 0.0145(7) 0.0127(7) 0.0122(7) 0.0004(5) 0.0004(5) -0.0037(5)
C11' 0.0142(7) 0.0116(7) 0.0121(7) 0.0015(5) 0.0003(5) -0.0036(5)
C12' 0.0209(8) 0.0147(7) 0.0220(8) -0.0041(6) 0.0054(6) -0.0047(6)
C13' 0.0297(9) 0.0176(8) 0.0308(9) -0.0080(7) 0.0064(7) -0.0123(7)
C14' 0.0224(8) 0.0248(9) 0.0303(9) -0.0053(7) 0.0060(7) -0.0153(7)
C15' 0.0162(7) 0.0235(8) 0.0209(8) -0.0027(6) 0.0051(6) -0.0074(6)
C16' 0.0130(7) 0.0088(6) 0.0193(7) -0.0033(5) 0.0031(5) -0.0009(5)
C17' 0.0156(7) 0.0145(7) 0.0335(9) -0.0073(6) 0.0098(6) -0.0039(6)
C18' 0.0195(8) 0.0152(7) 0.0248(8) -0.0046(6) -0.0024(6) -0.0035(6)
C19' 0.0225(8) 0.0113(7) 0.0254(8) 0.0003(6) 0.0051(6) 0.0005(6)
C33 0.0084(7) 0.0126(8) 0.0230(9) 0.0073(7) -0.0012(6) 0.0034(6)
C34 0.0175(9) 0.0190(10) 0.0270(12) 0.0030(9) -0.0067(9) 0.0051(7)
C35 0.0201(10) 0.0153(9) 0.0462(15) 0.0049(10) -0.0110(10) 0.0026(8)
C36 0.0174(9) 0.0219(12) 0.0558(16) 0.0204(12) -0.0008(10) 0.0020(9)
C37 0.0212(10) 0.0322(13) 0.0384(13) 0.0227(11) 0.0064(9) 0.0054(9)
C38 0.0157(9) 0.0219(11) 0.0230(10) 0.0096(9) 0.0011(8) 0.0042(8)
C39 0.0449(13) 0.0234(11) 0.0261(11) -0.0065(9) -0.0043(9) 0.0173(10)
C33A 0.0084(7) 0.0126(8) 0.0230(9) 0.0073(7) -0.0012(6) 0.0034(6)
C34A 0.017(2) 0.018(3) 0.031(3) 0.005(2) -0.002(2) 0.005(2)
C35A 0.018(3) 0.016(3) 0.030(3) 0.010(3) 0.000(2) 0.006(2)
C36A 0.020(3) 0.026(3) 0.035(3) 0.009(3) 0.001(3) 0.003(3)
C37A 0.020(3) 0.023(3) 0.033(3) 0.007(3) 0.000(3) 0.003(3)
C38A 0.015(3) 0.004(2) 0.021(3) 0.003(2) 0.007(2) 0.005(2)
C39A 0.022(4) 0.036(5) 0.038(5) 0.010(4) 0.008(4) 0.003(4)

loop_
_atom_type_symbol
_atom_type_description
_atom_type_scat_dispersion_real
_atom_type_scat_dispersion_imag
_atom_type_scat_source
C C 0.0033 0.0016 'International Tables Vol C Tables 4.2.6.8 and 6.1.1.4'
H H 0.0000 0.0000 'International Tables Vol C Tables 4.2.6.8 and 6.1.1.4'
N N 0.0061 0.0033 'International Tables Vol C Tables 4.2.6.8 and 6.1.1.4'
O O 0.0106 0.0060 'International Tables Vol C Tables 4.2.6.8 and 6.1.1.4'
S S 0.1246 0.1234 'International Tables Vol C Tables 4.2.6.8 and 6.1.1.4'
Rh Rh -1.1178 0.9187 'International Tables Vol C Tables 4.2.6.8 and 6.1.1.4'

loop_
_geom_angle_atom_site_label_1
_geom_angle_atom_site_label_2
_geom_angle_atom_site_label_3
_geom_angle
C11' Rh1 C11 89.75(6)
C11' Rh1 N1' 80.96(5)
C11 Rh1 N1' 91.51(5)
C11' Rh1 N1 95.15(5)
C11 Rh1 N1 80.73(5)
N1' Rh1 N1 171.38(5)
C11' Rh1 N22 95.40(5)
C11 Rh1 N22 174.28(5)
N1' Rh1 N22 86.84(4)
N1 Rh1 N22 101.23(4)
C11' Rh1 O20 171.47(5)
C11 Rh1 O20 98.78(5)
N1' Rh1 O20 98.60(4)
N1 Rh1 O20 86.39(4)
N22 Rh1 O20 76.07(4)
C2 N1 C9 112.06(12)
C2 N1 Rh1 112.90(9)
C9 N1 Rh1 135.01(9)
N1 C2 C10 118.68(12)
N1 C2 S3 114.60(11)
C10 C2 S3 126.65(11)
C2 S3 C4 89.71(7)
C5 C4 C9 120.65(13)
C5 C4 S3 129.41(11)
C9 C4 S3 109.92(11)
C6 C5 C4 118.43(13)
C6 C5 H5 120.8
C4 C5 H5 120.8
C5 C6 C7 122.17(13)
C5 C6 H6 118.9
C7 C6 H6 118.9
C8 C7 C6 118.59(13)
C8 C7 C16 121.86(13)
C6 C7 C16 119.53(13)
C7 C8 C9 119.90(13)
C7 C8 H8 120.0
C9 C8 H8 120.0
N1 C9 C8 126.08(13)
N1 C9 C4 113.69(12)
C8 C9 C4 120.22(13)
C15 C10 C11 122.29(13)
C15 C10 C2 125.10(13)
C11 C10 C2 112.61(12)
C12 C11 C10 116.80(13)
C12 C11 Rh1 128.59(11)
C10 C11 Rh1 114.55(10)
C13 C12 C11 120.94(14)
C13 C12 H12 119.5
C11 C12 H12 119.5
C12 C13 C14 121.12(14)
C12 C13 H13 119.4
C14 C13 H13 119.4
C15 C14 C13 119.49(13)
C15 C14 H14 120.3
C13 C14 H14 120.3
C14 C15 C10 119.27(14)
C14 C15 H15 120.4
C10 C15 H15 120.4
C19 C16 C7 111.96(12)
C19 C16 C17 108.70(13)
C7 C16 C17 108.53(12)
C19 C16 C18 108.16(13)
C7 C16 C18 109.73(12)
C17 C16 C18 109.74(12)
C16 C17 H17A 109.5
C16 C17 H17B 109.5
H17A C17 H17B 109.5
C16 C17 H17C 109.5
H17A C17 H17C 109.5
H17B C17 H17C 109.5
C16 C18 H18A 109.5
C16 C18 H18B 109.5
H18A C18 H18B 109.5
C16 C18 H18C 109.5
H18A C18 H18C 109.5
H18B C18 H18C 109.5
C16 C19 H19A 109.5
C16 C19 H19B 109.5
H19A C19 H19B 109.5
C16 C19 H19C 109.5
H19A C19 H19C 109.5
H19B C19 H19C 109.5
O20 C20 C26 126.62(12)
O20 C20 C21 113.22(12)
C26 C20 C21 120.15(12)
C20 O20 Rh1 116.42(8)
N22 C21 N25 109.25(12)
N22 C21 C20 118.88(12)
N25 C21 C20 131.87(13)
C21 N22 C23 107.80(12)
C21 N22 Rh1 114.35(9)
C23 N22 Rh1 136.11(10)
C24 C23 N22 108.83(13)
C24 C23 H23 125.6
N22 C23 H23 125.6
C23 C24 N25 106.79(13)
C23 C24 H24 126.6
N25 C24 H24 126.6
C21 N25 C24 107.33(12)
C21 N25 C33 130.16(13)
C24 N25 C33 122.19(13)
C21 N25 C33A 127.7(4)
C24 N25 C33A 121.6(4)
C20 C26 C27 127.49(13)
C20 C26 H26 116.3
C27 C26 H26 116.3
C28 C27 C32 117.58(13)
C28 C27 C26 123.66(13)
C32 C27 C26 118.74(13)
C29 C28 C27 120.63(14)
C29 C28 H28 119.7
C27 C28 H28 119.7
C28 C29 C30 120.98(15)
C28 C29 H29 119.5
C30 C29 H29 119.5
C31 C30 C29 119.23(14)
C31 C30 H30 120.4
C29 C30 H30 120.4
C30 C31 C32 120.16(14)
C30 C31 H31 119.9
C32 C31 H31 119.9
C31 C32 C27 121.41(14)
C31 C32 H32 119.3
C27 C32 H32 119.3
C2' N1' C9' 112.23(12)
C2' N1' Rh1 113.52(9)
C9' N1' Rh1 134.12(9)
N1' C2' C10' 117.91(12)
N1' C2' S3' 114.70(11)
C10' C2' S3' 127.33(11)
C2' S3' C4' 89.56(7)
C5' C4' C9' 120.67(13)
C5' C4' S3' 128.97(11)
C9' C4' S3' 110.36(11)
C6' C5' C4' 118.03(13)
C6' C5' H5' 121.0
C4' C5' H5' 121.0
C5' C6' C7' 122.48(13)
C5' C6' H6' 118.8
C7' C6' H6' 118.8
C8' C7' C6' 118.83(13)
C8' C7' C16' 122.14(12)
C6' C7' C16' 119.02(12)
C7' C8' C9' 119.29(13)
C7' C8' H8' 120.4
C9' C8' H8' 120.4
N1' C9' C8' 126.16(12)
N1' C9' C4' 113.15(12)
C8' C9' C4' 120.69(13)
C15' C10' C11' 122.40(14)
C15' C10' C2' 124.70(14)
C11' C10' C2' 112.89(12)
C12' C11' C10' 116.96(13)
C12' C11' Rh1 128.27(11)
C10' C11' Rh1 114.54(10)
C13' C12' C11' 120.95(15)
C13' C12' H12' 119.5
C11' C12' H12' 119.5
C14' C13' C12' 120.97(15)
C14' C13' H13' 119.5
C12' C13' H13' 119.5
C15' C14' C13' 119.75(15)
C15' C14' H14' 120.1
C13' C14' H14' 120.1
C14' C15' C10' 118.97(15)
C14' C15' H15' 120.5
C10' C15' H15' 120.5
C17' C16' C7' 112.17(12)
C17' C16' C19' 107.83(13)
C7' C16' C19' 109.57(12)
C17' C16' C18' 108.81(13)
C7' C16' C18' 108.97(12)
C19' C16' C18' 109.46(12)
C16' C17' H17D 109.5
C16' C17' H17E 109.5
H17D C17' H17E 109.5
C16' C17' H17F 109.5
H17D C17' H17F 109.5
H17E C17' H17F 109.5
C16' C18' H18D 109.5
C16' C18' H18E 109.5
H18D C18' H18E 109.5
C16' C18' H18F 109.5
H18D C18' H18F 109.5
H18E C18' H18F 109.5
C16' C19' H19D 109.5
C16' C19' H19E 109.5
H19D C19' H19E 109.5
C16' C19' H19F 109.5
H19D C19' H19F 109.5
H19E C19' H19F 109.5
C34 C33 C38 120.0
C34 C33 N25 119.85(10)
C38 C33 N25 120.07(10)
C33 C34 C35 120.0
C33 C34 C39 119.36(12)
C35 C34 C39 120.56(12)
C36 C35 C34 120.0
C36 C35 H35 120.0
C34 C35 H35 120.0
C37 C36 C35 120.0
C37 C36 H36 120.0
C35 C36 H36 120.0
C36 C37 C38 120.0
C36 C37 H37 120.0
C38 C37 H37 120.0
C37 C38 C33 120.0
C37 C38 H38 120.0
C33 C38 H38 120.0
C34 C39 H39A 109.5
C34 C39 H39B 109.5
H39A C39 H39B 109.5
C34 C39 H39C 109.5
H39A C39 H39C 109.5
H39B C39 H39C 109.5
C34A C33A C38A 120.0
C34A C33A N25 119.9(5)
C38A C33A N25 120.0(5)
C35A C34A C33A 120.0
C35A C34A C39A 122.4(7)
C33A C34A C39A 117.5(7)
C34A C35A C36A 120.0
C34A C35A H35A 120.0
C36A C35A H35A 120.0
C35A C36A C37A 120.0
C35A C36A H36A 120.0
C37A C36A H36A 120.0
C38A C37A C36A 120.0
C38A C37A H37A 120.0
C36A C37A H37A 120.0
C37A C38A C33A 120.0
C37A C38A H38A 120.0
C33A C38A H38A 120.0
C34A C39A H39D 109.5
C34A C39A H39E 109.5
H39D C39A H39E 109.5
C34A C39A H39F 109.5
H39D C39A H39F 109.5
H39E C39A H39F 109.5

loop_
_geom_bond_atom_site_label_1
_geom_bond_atom_site_label_2
_geom_bond_distance
Rh1 C11' 1.9863(14)
Rh1 C11 1.9963(14)
Rh1 N1' 2.0462(12)
Rh1 N1 2.0570(12)
Rh1 N22 2.1222(12)
Rh1 O20 2.1860(9)
N1 C2 1.3202(18)
N1 C9 1.3936(18)
C2 C10 1.445(2)
C2 S3 1.7357(14)
S3 C4 1.7429(15)
C4 C5 1.393(2)
C4 C9 1.4019(19)
C5 C6 1.380(2)
C5 H5 0.9500
C6 C7 1.416(2)
C6 H6 0.9500
C7 C8 1.390(2)
C7 C16 1.531(2)
C8 C9 1.398(2)
C8 H8 0.9500
C10 C15 1.401(2)
C10 C11 1.413(2)
C11 C12 1.399(2)
C12 C13 1.393(2)
C12 H12 0.9500
C13 C14 1.393(2)
C13 H13 0.9500
C14 C15 1.383(2)
C14 H14 0.9500
C15 H15 0.9500
C16 C19 1.531(2)
C16 C17 1.536(2)
C16 C18 1.539(2)
C17 H17A 0.9800
C17 H17B 0.9800
C17 H17C 0.9800
C18 H18A 0.9800
C18 H18B 0.9800
C18 H18C 0.9800
C19 H19A 0.9800
C19 H19B 0.9800
C19 H19C 0.9800
C20 O20 1.3110(16)
C20 C26 1.3684(19)
C20 C21 1.4879(18)
C21 N22 1.3288(18)
C21 N25 1.3662(18)
N22 C23 1.3727(18)
C23 C24 1.354(2)
C23 H23 0.9500
C24 N25 1.3847(19)
C24 H24 0.9500
N25 C33 1.4082(15)
N25 C33A 1.519(6)
C26 C27 1.4569(19)
C26 H26 0.9500
C27 C28 1.406(2)
C27 C32 1.408(2)
C28 C29 1.386(2)
C28 H28 0.9500
C29 C30 1.393(2)
C29 H29 0.9500
C30 C31 1.386(2)
C30 H30 0.9500
C31 C32 1.389(2)
C31 H31 0.9500
C32 H32 0.9500
N1' C2' 1.3194(18)
N1' C9' 1.3946(17)
C2' C10' 1.446(2)
C2' S3' 1.7318(14)
S3' C4' 1.7402(15)
C4' C5' 1.394(2)
C4' C9' 1.4013(19)
C5' C6' 1.382(2)
C5' H5' 0.9500
C6' C7' 1.413(2)
C6' H6' 0.9500
C7' C8' 1.3916(19)
C7' C16' 1.5320(19)
C8' C9' 1.3995(19)
C8' H8' 0.9500
C10' C15' 1.399(2)
C10' C11' 1.413(2)
C11' C12' 1.395(2)
C12' C13' 1.394(2)
C12' H12' 0.9500
C13' C14' 1.390(2)
C13' H13' 0.9500
C14' C15' 1.386(2)
C14' H14' 0.9500
C15' H15' 0.9500
C16' C17' 1.529(2)
C16' C19' 1.538(2)
C16' C18' 1.538(2)
C17' H17D 0.9800
C17' H17E 0.9800
C17' H17F 0.9800
C18' H18D 0.9800
C18' H18E 0.9800
C18' H18F 0.9800
C19' H19D 0.9800
C19' H19E 0.9800
C19' H19F 0.9800
C33 C34 1.3900
C33 C38 1.3900
C34 C35 1.3900
C34 C39 1.538(3)
C35 C36 1.3900
C35 H35 0.9500
C36 C37 1.3900
C36 H36 0.9500
C37 C38 1.3900
C37 H37 0.9500
C38 H38 0.9500
C39 H39A 0.9800
C39 H39B 0.9800
C39 H39C 0.9800
C33A C34A 1.3900
C33A C38A 1.3900
C34A C35A 1.3900
C34A C39A 1.483(15)
C35A C36A 1.3900
C35A H35A 0.9500
C36A C37A 1.3900
C36A H36A 0.9500
C37A C38A 1.3900
C37A H37A 0.9500
C38A H38A 0.9500
C39A H39D 0.9800
C39A H39E 0.9800
C39A H39F 0.9800

loop_
_geom_torsion_atom_site_label_1
_geom_torsion_atom_site_label_2
_geom_torsion_atom_site_label_3
_geom_torsion_atom_site_label_4
_geom_torsion
C9 N1 C2 C10 -177.52(12)
Rh1 N1 C2 C10 4.18(16)
C9 N1 C2 S3 -0.21(15)
Rh1 N1 C2 S3 -178.51(6)
N1 C2 S3 C4 -0.47(11)
C10 C2 S3 C4 176.59(13)
C2 S3 C4 C5 179.41(14)
C2 S3 C4 C9 1.01(11)
C9 C4 C5 C6 1.6(2)
S3 C4 C5 C6 -176.64(12)
C4 C5 C6 C7 -0.7(2)
C5 C6 C7 C8 -1.0(2)
C5 C6 C7 C16 -179.77(13)
C6 C7 C8 C9 1.9(2)
C16 C7 C8 C9 -179.39(13)
C2 N1 C9 C8 -178.07(13)
Rh1 N1 C9 C8 -0.3(2)
C2 N1 C9 C4 1.02(17)
Rh1 N1 C9 C4 178.80(10)
C7 C8 C9 N1 178.00(13)
C7 C8 C9 C4 -1.0(2)
C5 C4 C9 N1 -179.92(13)
S3 C4 C9 N1 -1.35(15)
C5 C4 C9 C8 -0.8(2)
S3 C4 C9 C8 177.81(11)
N1 C2 C10 C15 -179.07(13)
S3 C2 C10 C15 4.0(2)
N1 C2 C10 C11 1.22(18)
S3 C2 C10 C11 -175.73(10)
C15 C10 C11 C12 -3.3(2)
C2 C10 C11 C12 176.44(12)
C15 C10 C11 Rh1 174.05(11)
C2 C10 C11 Rh1 -6.23(15)
C10 C11 C12 C13 2.7(2)
Rh1 C11 C12 C13 -174.20(11)
C11 C12 C13 C14 -0.3(2)
C12 C13 C14 C15 -1.6(2)
C13 C14 C15 C10 1.1(2)
C11 C10 C15 C14 1.4(2)
C2 C10 C15 C14 -178.25(13)
C8 C7 C16 C19 7.9(2)
C6 C7 C16 C19 -173.45(14)
C8 C7 C16 C17 -112.12(15)
C6 C7 C16 C17 66.57(16)
C8 C7 C16 C18 127.97(14)
C6 C7 C16 C18 -53.34(17)
C26 C20 O20 Rh1 -176.92(11)
C21 C20 O20 Rh1 2.97(14)
O20 C20 C21 N22 -10.04(18)
C26 C20 C21 N22 169.86(13)
O20 C20 C21 N25 169.87(14)
C26 C20 C21 N25 -10.2(2)
N25 C21 N22 C23 -0.54(16)
C20 C21 N22 C23 179.39(12)
N25 C21 N22 Rh1 -167.98(9)
C20 C21 N22 Rh1 11.95(15)
C21 N22 C23 C24 0.58(17)
Rh1 N22 C23 C24 163.97(11)
N22 C23 C24 N25 -0.38(17)
N22 C21 N25 C24 0.30(16)
C20 C21 N25 C24 -179.61(14)
N22 C21 N25 C33 173.74(14)
C20 C21 N25 C33 -6.2(3)
N22 C21 N25 C33A 159.5(5)
C20 C21 N25 C33A -20.4(5)
C23 C24 N25 C21 0.06(17)
C23 C24 N25 C33 -174.02(13)
C23 C24 N25 C33A -160.7(4)
O20 C20 C26 C27 1.7(2)
C21 C20 C26 C27 -178.15(13)
C20 C26 C27 C28 11.3(2)
C20 C26 C27 C32 -169.80(14)
C32 C27 C28 C29 -1.1(2)
C26 C27 C28 C29 177.78(13)
C27 C28 C29 C30 0.4(2)
C28 C29 C30 C31 0.7(2)
C29 C30 C31 C32 -1.0(2)
C30 C31 C32 C27 0.3(2)
C28 C27 C32 C31 0.8(2)
C26 C27 C32 C31 -178.16(13)
C9' N1' C2' C10' -177.83(12)
Rh1 N1' C2' C10' -1.39(16)
C9' N1' C2' S3' -0.45(15)
Rh1 N1' C2' S3' 175.99(6)
N1' C2' S3' C4' 0.89(11)
C10' C2' S3' C4' 177.98(13)
C2' S3' C4' C5' 179.90(15)
C2' S3' C4' C9' -1.06(11)
C9' C4' C5' C6' 0.1(2)
S3' C4' C5' C6' 179.07(12)
C4' C5' C6' C7' -0.6(2)
C5' C6' C7' C8' 0.1(2)
C5' C6' C7' C16' -179.23(14)
C6' C7' C8' C9' 0.8(2)
C16' C7' C8' C9' -179.90(13)
C2' N1' C9' C8' 178.97(13)
Rh1 N1' C9' C8' 3.5(2)
C2' N1' C9' C4' -0.40(17)
Rh1 N1' C9' C4' -175.86(10)
C7' C8' C9' N1' 179.47(13)
C7' C8' C9' C4' -1.2(2)
C5' C4' C9' N1' -179.82(13)
S3' C4' C9' N1' 1.05(15)
C5' C4' C9' C8' 0.8(2)
S3' C4' C9' C8' -178.36(11)
N1' C2' C10' C15' -175.06(14)
S3' C2' C10' C15' 7.9(2)
N1' C2' C10' C11' 4.04(19)
S3' C2' C10' C11' -172.97(11)
C15' C10' C11' C12' -0.4(2)
C2' C10' C11' C12' -179.57(13)
C15' C10' C11' Rh1 174.38(12)
C2' C10' C11' Rh1 -4.74(16)
C10' C11' C12' C13' 0.1(2)
Rh1 C11' C12' C13' -173.92(13)
C11' C12' C13' C14' 0.2(3)
C12' C13' C14' C15' -0.1(3)
C13' C14' C15' C10' -0.2(3)
C11' C10' C15' C14' 0.5(2)
C2' C10' C15' C14' 179.53(15)
C8' C7' C16' C17' 3.5(2)
C6' C7' C16' C17' -177.20(14)
C8' C7' C16' C19' 123.18(15)
C6' C7' C16' C19' -57.48(17)
C8' C7' C16' C18' -117.08(15)
C6' C7' C16' C18' 62.26(17)
C21 N25 C33 C34 -73.35(19)
C24 N25 C33 C34 99.24(15)
C21 N25 C33 C38 109.83(16)
C24 N25 C33 C38 -77.57(17)
C38 C33 C34 C35 0.0
N25 C33 C34 C35 -176.82(16)
C38 C33 C34 C39 176.75(17)
N25 C33 C34 C39 -0.07(17)
C33 C34 C35 C36 0.0
C39 C34 C35 C36 -176.71(17)
C34 C35 C36 C37 0.0
C35 C36 C37 C38 0.0
C36 C37 C38 C33 0.0
C34 C33 C38 C37 0.0
N25 C33 C38 C37 176.81(16)
C21 N25 C33A C34A 122.6(5)
C24 N25 C33A C34A -80.8(6)
C21 N25 C33A C38A -53.1(7)
C24 N25 C33A C38A 103.5(5)
C38A C33A C34A C35A 0.0
N25 C33A C34A C35A -175.6(8)
C38A C33A C34A C39A -175.5(8)
N25 C33A C34A C39A 8.9(8)
C33A C34A C35A C36A 0.0
C39A C34A C35A C36A 175.3(9)
C34A C35A C36A C37A 0.0
C35A C36A C37A C38A 0.0
C36A C37A C38A C33A 0.0
C34A C33A C38A C37A 0.0
N25 C33A C38A C37A 175.6(8)
